data_7122390
loop_
_publ_author_name
'Surbella, Robert G.'
'Ducati, Lucas C.'
'Autschbach, Jochen'
'Pellegrini, Kristi L.'
'McNamara, Bruce K.'
'Schwantes, Jon M.'
'Cahill, Christopher L.'

_publ_section_title
;
 Plutonium chlorido nitrato complexes: ligand competition and
 computational metrics for assembly and bonding.
;
_journal_issue 85
_journal_name_full 'Chemical communications (Cambridge, England)'
_journal_page_first 12014
_journal_page_last 12017
_journal_paper_doi 10.1039/c8cc05578e
_journal_volume 54
_journal_year 2018
_chemical_formula_moiety '(C5 H5 N Cl 1+)2, (Pu O5 N Cl3 2-)'
_chemical_formula_sum 'C10 H10 Cl5 N3 O5 Pu'
_chemical_formula_weight 671.46
_space_group_crystal_system triclinic
_space_group_IT_number 2
_space_group_name_Hall '-P 1'
_space_group_name_H-M_alt 'P -1'
_symmetry_space_group_name_Hall '-P 1'
_symmetry_space_group_name_H-M 'P -1'
_atom_sites_solution_hydrogens mixed
_audit_creation_method SHELXL-2014/7
_audit_update_record
;
2018-09-21 deposited with the CCDC.
2018-09-26 downloaded from the CCDC.
;
_cell_angle_alpha 73.657(2)
_cell_angle_beta 81.412(2)
_cell_angle_gamma 75.206(2)
_cell_formula_units_Z 2
_cell_length_a 6.7493(5)
_cell_length_b 10.8107(9)
_cell_length_c 14.1715(11)
_cell_measurement_reflns_used 18087
_cell_measurement_temperature 298(2)
_cell_measurement_theta_max 44.168
_cell_measurement_theta_min 4.744
_cell_volume 955.99(13)
_computing_cell_refinement 'SAINT, Bruker-AXS'
_computing_data_collection 'APEX, Bruker-AXS'
_computing_data_reduction 'SAINT, Bruker-AXS'
_computing_molecular_graphics 'WINGX (Farrugia, 2012)'
_computing_publication_material 'Crystal Maker (Palmer, 2009)'
_computing_structure_refinement 'SHELXL-2014/7 (Sheldrick, 2014)'
_computing_structure_solution 'SIR92 (Gualardi, 1994)'
_diffrn_ambient_temperature 298(2)
_diffrn_measured_fraction_theta_full 0.995
_diffrn_measured_fraction_theta_max 0.985
_diffrn_measurement_device_type 'Bruker D8 Venture'
_diffrn_measurement_method 'Omega and Phi Scans'
_diffrn_radiation_probe x-ray
_diffrn_radiation_type AgK\a
_diffrn_radiation_wavelength 0.56086
_diffrn_reflns_av_R_equivalents 0.0382
_diffrn_reflns_av_unetI/netI 0.0361
_diffrn_reflns_Laue_measured_fraction_full 0.995
_diffrn_reflns_Laue_measured_fraction_max 0.985
_diffrn_reflns_limit_h_max 8
_diffrn_reflns_limit_h_min -9
_diffrn_reflns_limit_k_max 14
_diffrn_reflns_limit_k_min -14
_diffrn_reflns_limit_l_max 18
_diffrn_reflns_limit_l_min -18
_diffrn_reflns_number 18087
_diffrn_reflns_point_group_measured_fraction_full 0.995
_diffrn_reflns_point_group_measured_fraction_max 0.985
_diffrn_reflns_theta_full 19.665
_diffrn_reflns_theta_max 22.097
_diffrn_reflns_theta_min 2.372
_diffrn_source 'Microfocus '
_diffrn_source_type Bruker
_exptl_absorpt_coefficient_mu 5.149
_exptl_absorpt_correction_T_max 0.7447
_exptl_absorpt_correction_T_min 0.5704
_exptl_absorpt_correction_type multi-scan
_exptl_absorpt_process_details 'SADABS, Krause, et. al J. Appl. Cryst. 2015'
_exptl_crystal_colour Yellow
_exptl_crystal_density_diffrn 2.333
_exptl_crystal_description Blade
_exptl_crystal_F_000 620
_exptl_crystal_recrystallization_method 'Evaporation from acidic aqueous media'
_exptl_crystal_size_max 0.100
_exptl_crystal_size_mid 0.075
_exptl_crystal_size_min 0.050
_refine_diff_density_max 2.114
_refine_diff_density_min -3.800
_refine_diff_density_rms 0.198
_refine_ls_extinction_method none
_refine_ls_goodness_of_fit_ref 1.341
_refine_ls_hydrogen_treatment constr
_refine_ls_matrix_type full
_refine_ls_number_parameters 217
_refine_ls_number_reflns 4740
_refine_ls_number_restraints 0
_refine_ls_restrained_S_all 1.341
_refine_ls_R_factor_all 0.0716
_refine_ls_R_factor_gt 0.0646
_refine_ls_shift/su_max 0.004
_refine_ls_shift/su_mean 0.000
_refine_ls_structure_factor_coef Fsqd
_refine_ls_weighting_details 'w=1/[\s^2^(Fo^2^)+10.7047P] where P=(Fo^2^+2Fc^2^)/3'
_refine_ls_weighting_scheme calc
_refine_ls_wR_factor_gt 0.1114
_refine_ls_wR_factor_ref 0.1134
_reflns_Friedel_coverage 0.000
_reflns_number_gt 4364
_reflns_number_total 4740
_reflns_threshold_expression 'I > 2\s(I)'
_cod_data_source_file c8cc05578e2.cif
_cod_data_source_block Compound_4
_cod_depositor_comments 'Adding full bibliography for 7122387--7122390.cif.'
_cod_original_cell_volume 956.00(13)
_cod_database_code 7122390
_shelx_shelxl_version_number 2014/7
_shelx_space_group_comment
;
The symmetry employed for this shelxl refinement is uniquely defined
by the following loop, which should always be used as a source of
symmetry information in preference to the above space-group names.
They are only intended as comments.
;
_shelx_estimated_absorpt_t_min 0.627
_shelx_estimated_absorpt_t_max 0.783

loop_
_space_group_symop_operation_xyz
'x, y, z'
'-x, -y, -z'

loop_
_atom_site_label
_atom_site_type_symbol
_atom_site_fract_x
_atom_site_fract_y
_atom_site_fract_z
_atom_site_U_iso_or_equiv
_atom_site_adp_type
_atom_site_occupancy
_atom_site_site_symmetry_order
_atom_site_calc_flag
_atom_site_refinement_flags_posn
_atom_site_refinement_flags_adp
Pu1 Pu 0.21349(6) 0.79570(3) 0.22740(3) 0.03320(11) Uani 1 1 d . .
Cl1 Cl 0.3409(6) 0.6292(3) 0.1105(2) 0.0711(10) Uani 1 1 d . .
Cl2 Cl 0.0932(7) 0.9125(3) 0.3756(2) 0.0826(12) Uani 1 1 d . .
Cl3 Cl 0.2528(5) 0.5682(2) 0.37253(19) 0.0548(7) Uani 1 1 d . .
O1 O 0.4668(13) 0.7971(8) 0.2347(6) 0.064(2) Uani 1 1 d . .
O2 O -0.0419(12) 0.7963(8) 0.2188(6) 0.064(2) Uani 1 1 d . .
O3 O 0.2397(16) 0.9245(8) 0.0509(6) 0.071(3) Uani 1 1 d . .
O4 O 0.1481(15) 1.0449(7) 0.1530(6) 0.067(2) Uani 1 1 d . .
O5 O 0.2160(18) 1.1359(9) -0.0017(6) 0.085(3) Uani 1 1 d . .
N1 N 0.2001(16) 1.0381(9) 0.0653(7) 0.055(2) Uani 1 1 d . .
Cl4 Cl 0.9146(6) 0.4059(4) 0.1000(2) 0.0842(11) Uani 1 1 d . .
N2 N 0.8354(17) 0.3652(15) 0.4188(8) 0.077(3) Uani 1 1 d . .
HN1 H 0.8196 0.3555 0.4816 0.092 Uiso 1 1 d R U
C1 C 0.900(2) 0.2586(15) 0.3850(9) 0.070(4) Uani 1 1 d . .
H1 H 0.9288 0.1752 0.4286 0.084 Uiso 1 1 calc R U
C2 C 0.9254(19) 0.2717(11) 0.2873(8) 0.054(3) Uani 1 1 d . .
H2 H 0.9717 0.1972 0.2627 0.065 Uiso 1 1 calc R U
C3 C 0.8827(16) 0.3950(10) 0.2238(8) 0.048(2) Uani 1 1 d . .
C4 C 0.816(2) 0.5047(12) 0.2589(12) 0.070(4) Uani 1 1 d . .
H4 H 0.7871 0.5888 0.2164 0.083 Uiso 1 1 calc R U
C5 C 0.793(2) 0.4867(17) 0.3604(14) 0.086(5) Uani 1 1 d . .
H5 H 0.7486 0.5592 0.3874 0.103 Uiso 1 1 calc R U
Cl5 Cl 0.4185(7) 0.1677(4) 0.4263(2) 0.0895(12) Uani 1 1 d . .
N3 N 0.5648(14) 0.1898(9) 0.1093(7) 0.052(2) Uani 1 1 d . .
HN2 H 0.5998 0.1950 0.0471 0.062 Uiso 1 1 d R U
C6 C 0.4694(17) 0.2998(10) 0.1373(8) 0.050(3) Uani 1 1 d . .
H6 H 0.4351 0.3795 0.0900 0.059 Uiso 1 1 calc R U
C7 C 0.4218(17) 0.2956(10) 0.2353(8) 0.050(3) Uani 1 1 d . .
H7 H 0.3573 0.3717 0.2559 0.060 Uiso 1 1 calc R U
C8 C 0.4730(18) 0.1746(11) 0.3026(8) 0.051(3) Uani 1 1 d . .
C9 C 0.569(2) 0.0621(11) 0.2730(9) 0.062(3) Uani 1 1 d . .
H9 H 0.6027 -0.0191 0.3188 0.074 Uiso 1 1 calc R U
C10 C 0.6138(19) 0.0725(10) 0.1742(10) 0.059(3) Uani 1 1 d . .
H10 H 0.6785 -0.0023 0.1520 0.071 Uiso 1 1 calc R U

loop_
_atom_site_aniso_label
_atom_site_aniso_U_11
_atom_site_aniso_U_22
_atom_site_aniso_U_33
_atom_site_aniso_U_23
_atom_site_aniso_U_13
_atom_site_aniso_U_12
Pu1 0.0402(2) 0.02671(16) 0.03133(18) -0.00897(12) -0.00334(14) -0.00308(13)
Cl1 0.129(3) 0.0311(12) 0.0449(15) -0.0108(11) -0.0015(17) -0.0054(15)
Cl2 0.153(4) 0.0403(14) 0.0396(15) -0.0113(11) 0.0003(18) 0.0002(18)
Cl3 0.078(2) 0.0391(12) 0.0434(14) -0.0103(10) -0.0068(13) -0.0049(12)
O1 0.066(5) 0.048(4) 0.078(6) -0.010(4) -0.013(4) -0.015(4)
O2 0.055(5) 0.055(5) 0.078(6) -0.009(4) -0.014(4) -0.005(4)
O3 0.114(8) 0.041(4) 0.053(5) -0.010(4) -0.002(5) -0.012(5)
O4 0.103(7) 0.040(4) 0.049(5) -0.013(3) -0.004(5) -0.003(4)
O5 0.138(9) 0.054(5) 0.054(5) 0.007(4) -0.015(6) -0.026(6)
N1 0.069(7) 0.051(5) 0.043(5) -0.008(4) -0.007(5) -0.013(5)
Cl4 0.093(3) 0.111(3) 0.0406(16) -0.0017(17) 0.0003(17) -0.032(2)
N2 0.063(7) 0.124(11) 0.054(7) -0.039(7) -0.002(5) -0.023(7)
C1 0.072(9) 0.088(10) 0.044(7) -0.002(6) -0.002(6) -0.025(8)
C2 0.073(8) 0.048(6) 0.044(6) -0.012(5) -0.003(6) -0.016(6)
C3 0.047(6) 0.051(6) 0.044(6) -0.006(5) -0.006(5) -0.014(5)
C4 0.062(8) 0.049(7) 0.098(11) -0.021(7) -0.020(8) -0.003(6)
C5 0.054(8) 0.101(12) 0.131(15) -0.087(12) 0.007(9) -0.013(8)
Cl5 0.128(3) 0.084(2) 0.0452(17) -0.0036(16) -0.007(2) -0.019(2)
N3 0.058(6) 0.050(5) 0.049(5) -0.018(4) -0.001(4) -0.012(4)
C6 0.059(7) 0.037(5) 0.048(6) -0.006(4) -0.010(5) -0.005(5)
C7 0.061(7) 0.039(5) 0.049(6) -0.013(4) 0.001(5) -0.009(5)
C8 0.059(7) 0.048(6) 0.044(6) -0.005(5) -0.006(5) -0.018(5)
C9 0.078(9) 0.035(5) 0.065(8) -0.003(5) -0.019(7) -0.003(5)
C10 0.069(8) 0.035(5) 0.076(8) -0.021(5) -0.007(7) -0.006(5)

loop_
_atom_type_symbol
_atom_type_description
_atom_type_scat_dispersion_real
_atom_type_scat_dispersion_imag
_atom_type_scat_source
C C 0.0015 0.0009 'International Tables Vol C Tables 4.2.6.8 and 6.1.1.4'
H H 0.0000 0.0000 'International Tables Vol C Tables 4.2.6.8 and 6.1.1.4'
Cl Cl 0.0998 0.0984 'International Tables Vol C Tables 4.2.6.8 and 6.1.1.4'
N N 0.0030 0.0019 'International Tables Vol C Tables 4.2.6.8 and 6.1.1.4'
O O 0.0056 0.0036 'International Tables Vol C Tables 4.2.6.8 and 6.1.1.4'
Pu Pu -13.5905 6.9468 'International Tables Vol C Tables 4.2.6.8 and 6.1.1.4'

loop_
_geom_angle_atom_site_label_1
_geom_angle_atom_site_label_2
_geom_angle_atom_site_label_3
_geom_angle
O1 Pu1 O2 179.2(4)
O1 Pu1 O3 89.1(4)
O2 Pu1 O3 90.2(4)
O1 Pu1 O4 88.1(3)
O2 Pu1 O4 91.2(3)
O3 Pu1 O4 50.0(2)
O1 Pu1 Cl2 90.4(3)
O2 Pu1 Cl2 89.6(3)
O3 Pu1 Cl2 122.40(19)
O4 Pu1 Cl2 72.45(19)
O1 Pu1 Cl1 89.8(3)
O2 Pu1 Cl1 90.4(3)
O3 Pu1 Cl1 70.23(19)
O4 Pu1 Cl1 120.19(19)
Cl2 Pu1 Cl1 167.36(8)
O1 Pu1 Cl3 89.7(3)
O2 Pu1 Cl3 91.1(3)
O3 Pu1 Cl3 153.18(19)
O4 Pu1 Cl3 156.71(19)
Cl2 Pu1 Cl3 84.40(8)
Cl1 Pu1 Cl3 82.97(8)
O1 Pu1 N1 87.0(3)
O2 Pu1 N1 92.3(3)
O3 Pu1 N1 25.0(2)
O4 Pu1 N1 25.1(2)
Cl2 Pu1 N1 97.5(2)
Cl1 Pu1 N1 95.1(2)
Cl3 Pu1 N1 176.2(2)
N1 O3 Pu1 97.9(6)
N1 O4 Pu1 95.6(6)
O5 N1 O3 121.9(10)
O5 N1 O4 121.9(10)
O3 N1 O4 116.2(9)
O5 N1 Pu1 173.4(9)
O3 N1 Pu1 57.1(5)
O4 N1 Pu1 59.3(5)
C1 N2 C5 123.0(12)
C1 N2 HN1 118.5
C5 N2 HN1 118.5
N2 C1 C2 119.4(13)
N2 C1 H1 120.3
C2 C1 H1 120.3
C1 C2 C3 119.8(12)
C1 C2 H2 120.1
C3 C2 H2 120.1
C4 C3 C2 120.6(11)
C4 C3 Cl4 121.5(10)
C2 C3 Cl4 117.9(9)
C3 C4 C5 117.6(13)
C3 C4 H4 121.2
C5 C4 H4 121.2
N2 C5 C4 119.5(12)
N2 C5 H5 120.2
C4 C5 H5 120.2
C10 N3 C6 122.2(10)
C10 N3 HN2 118.7
C6 N3 HN2 119.0
N3 C6 C7 120.2(10)
N3 C6 H6 119.9
C7 C6 H6 119.9
C6 C7 C8 117.7(10)
C6 C7 H7 121.1
C8 C7 H7 121.1
C9 C8 C7 121.5(10)
C9 C8 Cl5 120.0(9)
C7 C8 Cl5 118.4(9)
C10 C9 C8 118.1(10)
C10 C9 H9 121.0
C8 C9 H9 121.0
N3 C10 C9 120.2(10)
N3 C10 H10 119.9
C9 C10 H10 119.9

loop_
_geom_bond_atom_site_label_1
_geom_bond_atom_site_label_2
_geom_bond_distance
Pu1 O1 1.732(8)
Pu1 O2 1.744(8)
Pu1 O3 2.502(8)
Pu1 O4 2.549(7)
Pu1 Cl2 2.669(3)
Pu1 Cl1 2.680(3)
Pu1 Cl3 2.708(3)
Pu1 N1 2.951(9)
O3 N1 1.257(11)
O4 N1 1.257(11)
O5 N1 1.222(11)
Cl4 C3 1.709(11)
N2 C1 1.318(18)
N2 C5 1.33(2)
N2 HN1 0.8598
C1 C2 1.341(16)
C1 H1 0.9300
C2 C3 1.370(14)
C2 H2 0.9300
C3 C4 1.360(16)
C4 C5 1.39(2)
C4 H4 0.9300
C5 H5 0.9300
Cl5 C8 1.722(11)
N3 C10 1.335(14)
N3 C6 1.336(13)
N3 HN2 0.8676
C6 C7 1.369(14)
C6 H6 0.9300
C7 C8 1.380(14)
C7 H7 0.9300
C8 C9 1.371(15)
C9 C10 1.366(17)
C9 H9 0.9300
C10 H10 0.9300

loop_
_geom_torsion_atom_site_label_1
_geom_torsion_atom_site_label_2
_geom_torsion_atom_site_label_3
_geom_torsion_atom_site_label_4
_geom_torsion
Pu1 O3 N1 O5 172.3(10)
Pu1 O3 N1 O4 -6.0(11)
Pu1 O4 N1 O5 -172.4(10)
Pu1 O4 N1 O3 5.9(11)
C5 N2 C1 C2 0(2)
N2 C1 C2 C3 0(2)
C1 C2 C3 C4 0.4(19)
C1 C2 C3 Cl4 -179.3(10)
C2 C3 C4 C5 -0.2(19)
Cl4 C3 C4 C5 179.6(10)
C1 N2 C5 C4 0(2)
C3 C4 C5 N2 0(2)
C10 N3 C6 C7 1.3(17)
N3 C6 C7 C8 -1.0(17)
C6 C7 C8 C9 0.3(18)
C6 C7 C8 Cl5 178.9(9)
C7 C8 C9 C10 0.1(19)
Cl5 C8 C9 C10 -178.5(10)
C6 N3 C10 C9 -0.9(18)
C8 C9 C10 N3 0.1(19)
